data_2226814
loop_
_publ_author_name
'Aridoss, G.'
'Sundaramoorthy, S.'
'Velmurugan, D.'
'Park, K. S.'
'Jeong, Y. T.'

_publ_section_title
;
 Ethyl
 4-hydroxy-2,6-diphenyl-1-[2-(piperidin-1-yl)acetyl]-1,2,5,6-tetrahydropyridine-3-carboxylate
;
_journal_coeditor_code CI5118
_journal_issue 8
_journal_name_full 'Acta Crystallographica Section E'
_journal_page_first o2005
_journal_paper_doi 10.1107/S1600536810026619
_journal_volume 66
_journal_year 2010
_chemical_formula_iupac 'C27 H32 N2 O4'
_chemical_formula_moiety 'C27 H32 N2 O4'
_chemical_formula_sum 'C27 H32 N2 O4'
_chemical_formula_weight 448.55
_chemical_name_systematic
;
Ethyl 4-hydroxy-2,6-diphenyl-1-[2-(piperidin-1-yl)acetyl]-1,2,5,6-
tetrahydropyridine-3-carboxylate
;
_space_group_IT_number 14
_symmetry_cell_setting monoclinic
_symmetry_space_group_name_Hall '-P 2yn'
_symmetry_space_group_name_H-M 'P 1 21/n 1'
_atom_sites_solution_hydrogens geom
_atom_sites_solution_primary direct
_atom_sites_solution_secondary difmap
_audit_creation_method SHELXL-97
_cell_angle_alpha 90.00
_cell_angle_beta 93.213(3)
_cell_angle_gamma 90.00
_cell_formula_units_Z 4
_cell_length_a 10.7936(6)
_cell_length_b 9.6752(6)
_cell_length_c 23.2335(13)
_cell_measurement_reflns_used 1525
_cell_measurement_temperature 292(2)
_cell_measurement_theta_max 28.31
_cell_measurement_theta_min 1.76
_cell_volume 2422.5(2)
_computing_cell_refinement 'SAINT (Bruker, 2008)'
_computing_data_collection 'APEX2 (Bruker, 2008)'
_computing_data_reduction 'SAINT (Bruker, 2008)'
_computing_molecular_graphics 'ORTEP-3 (Farrugia, 1997)'
_computing_publication_material 'SHELXL97 (Sheldrick, 2008) and PLATON (Spek, 2009)'
_computing_structure_refinement 'SHELXL97 (Sheldrick, 2008)'
_computing_structure_solution 'SHELXS97 (Sheldrick, 2008)'
_diffrn_ambient_temperature 292(2)
_diffrn_measured_fraction_theta_full 1.000
_diffrn_measured_fraction_theta_max 0.972
_diffrn_measurement_device_type 'Bruker SMART APEXII area-detector diffractometer'
_diffrn_measurement_method '\w and \f scans'
_diffrn_radiation_monochromator graphite
_diffrn_radiation_source 'fine-focus sealed tube'
_diffrn_radiation_type MoK\a
_diffrn_radiation_wavelength 0.71073
_diffrn_reflns_av_R_equivalents 0.0254
_diffrn_reflns_av_sigmaI/netI 0.0268
_diffrn_reflns_limit_h_max 14
_diffrn_reflns_limit_h_min -14
_diffrn_reflns_limit_k_max 12
_diffrn_reflns_limit_k_min -12
_diffrn_reflns_limit_l_max 29
_diffrn_reflns_limit_l_min -30
_diffrn_reflns_number 21907
_diffrn_reflns_theta_full 25.00
_diffrn_reflns_theta_max 28.31
_diffrn_reflns_theta_min 1.76
_diffrn_standards_number 0
_exptl_absorpt_coefficient_mu 0.083
_exptl_absorpt_correction_T_max 0.984
_exptl_absorpt_correction_T_min 0.979
_exptl_absorpt_correction_type multi-scan
_exptl_absorpt_process_details '(SADABS; Bruker, 2008)'
_exptl_crystal_colour colourless
_exptl_crystal_density_diffrn 1.230
_exptl_crystal_density_method 'not measured'
_exptl_crystal_description Block
_exptl_crystal_F_000 960
_exptl_crystal_size_max 0.25
_exptl_crystal_size_mid 0.23
_exptl_crystal_size_min 0.20
_refine_diff_density_max 0.583
_refine_diff_density_min -0.367
_refine_ls_extinction_method none
_refine_ls_goodness_of_fit_ref 1.047
_refine_ls_hydrogen_treatment constr
_refine_ls_matrix_type full
_refine_ls_number_parameters 299
_refine_ls_number_reflns 5870
_refine_ls_number_restraints 1
_refine_ls_restrained_S_all 1.099
_refine_ls_R_factor_all 0.0945
_refine_ls_R_factor_gt 0.0576
_refine_ls_shift/su_max 0.001
_refine_ls_shift/su_mean 0.000
_refine_ls_structure_factor_coef Fsqd
_refine_ls_weighting_details 'calc w=1/[\s^2^(Fo^2^)+(0.0946P)^2^+0.5359P] where P=(Fo^2^+2Fc^2^)/3'
_refine_ls_weighting_scheme calc
_refine_ls_wR_factor_gt 0.1646
_refine_ls_wR_factor_ref 0.1925
_reflns_number_gt 3631
_reflns_number_total 5870
_reflns_threshold_expression I>2\s(I)
_cod_data_source_file ci5118.cif
_cod_data_source_block I
_cod_original_sg_symbol_H-M 'P 21/n'
_cod_database_code 2226814
_cod_database_fobs_code 2226814

loop_
_symmetry_equiv_pos_as_xyz
'x, y, z'
'-x+1/2, y+1/2, -z+1/2'
'-x, -y, -z'
'x-1/2, -y-1/2, z-1/2'

loop_
_atom_site_type_symbol
_atom_site_label
_atom_site_fract_x
_atom_site_fract_y
_atom_site_fract_z
_atom_site_U_iso_or_equiv
_atom_site_adp_type
_atom_site_calc_flag
_atom_site_refinement_flags
_atom_site_occupancy
_atom_site_disorder_assembly
_atom_site_disorder_group
C C27 0.3740(4) -0.0409(8) 0.2481(2) 0.206(3) Uani d D 1 . .
H H27A 0.4323 -0.0751 0.2218 0.308 Uiso calc R 1 . .
H H27B 0.3930 -0.0787 0.2857 0.308 Uiso calc R 1 . .
H H27C 0.3791 0.0581 0.2498 0.308 Uiso calc R 1 . .
C C1 0.08942(18) 0.31589(19) 0.01812(8) 0.0470(4) Uani d . 1 . .
H H1 0.0592 0.3326 -0.0218 0.056 Uiso calc R 1 . .
C C2 -0.02445(18) 0.2987(2) 0.05340(9) 0.0539(5) Uani d . 1 . .
H H2A -0.0605 0.3888 0.0600 0.065 Uiso calc R 1 . .
H H2B -0.0859 0.2436 0.0317 0.065 Uiso calc R 1 . .
C C3 0.00608(18) 0.2312(2) 0.10962(9) 0.0528(5) Uani d . 1 . .
C C4 0.10915(17) 0.1540(2) 0.12035(8) 0.0492(5) Uani d . 1 . .
C C5 0.20372(17) 0.1306(2) 0.07547(8) 0.0455(4) Uani d . 1 . .
H H5 0.2104 0.0302 0.0711 0.055 Uiso calc R 1 . .
C C6 0.33462(17) 0.1815(2) 0.09306(8) 0.0467(4) Uani d . 1 . .
C C7 0.35769(19) 0.2807(3) 0.13484(9) 0.0573(5) Uani d . 1 . .
H H7 0.2915 0.3222 0.1521 0.069 Uiso calc R 1 . .
C C8 0.4785(2) 0.3197(3) 0.15163(11) 0.0733(7) Uani d . 1 . .
H H8 0.4926 0.3864 0.1801 0.088 Uiso calc R 1 . .
C C9 0.5763(2) 0.2598(3) 0.12621(13) 0.0821(8) Uani d . 1 . .
H H9 0.6571 0.2854 0.1374 0.098 Uiso calc R 1 . .
C C10 0.5550(2) 0.1619(3) 0.08418(14) 0.0822(8) Uani d . 1 . .
H H10 0.6215 0.1217 0.0667 0.099 Uiso calc R 1 . .
C C11 0.4350(2) 0.1225(3) 0.06762(11) 0.0645(6) Uani d . 1 . .
H H11 0.4215 0.0557 0.0392 0.077 Uiso calc R 1 . .
C C12 0.17351(17) 0.4373(2) 0.03603(8) 0.0462(4) Uani d . 1 . .
C C13 0.1481(2) 0.5271(2) 0.08002(10) 0.0580(5) Uani d . 1 . .
H H13 0.0799 0.5107 0.1018 0.070 Uiso calc R 1 . .
C C14 0.2225(2) 0.6412(3) 0.09232(12) 0.0725(7) Uani d . 1 . .
H H14 0.2044 0.7001 0.1223 0.087 Uiso calc R 1 . .
C C15 0.3227(3) 0.6673(3) 0.06033(13) 0.0771(7) Uani d . 1 . .
H H15 0.3720 0.7446 0.0682 0.093 Uiso calc R 1 . .
C C16 0.3502(2) 0.5787(3) 0.01649(13) 0.0734(7) Uani d . 1 . .
H H16 0.4186 0.5956 -0.0051 0.088 Uiso calc R 1 . .
C C17 0.2763(2) 0.4647(2) 0.00461(10) 0.0591(5) Uani d . 1 . .
H H17 0.2957 0.4052 -0.0250 0.071 Uiso calc R 1 . .
C C18 0.15252(19) 0.0927(2) -0.02602(9) 0.0522(5) Uani d . 1 . .
C C19 0.0955(2) 0.1375(2) -0.08475(9) 0.0581(5) Uani d . 1 . .
H H19A 0.0885 0.0571 -0.1097 0.070 Uiso calc R 1 . .
H H19B 0.0122 0.1714 -0.0798 0.070 Uiso calc R 1 . .
C C20 0.2914(2) 0.1989(3) -0.12236(11) 0.0752(7) Uani d . 1 . .
H H20A 0.2891 0.1152 -0.1454 0.090 Uiso calc R 1 . .
H H20B 0.3334 0.1777 -0.0854 0.090 Uiso calc R 1 . .
C C21 0.3637(3) 0.3090(4) -0.15246(13) 0.0973(10) Uani d . 1 . .
H H21A 0.3713 0.3905 -0.1282 0.117 Uiso calc R 1 . .
H H21B 0.4466 0.2752 -0.1585 0.117 Uiso calc R 1 . .
C C22 0.2998(3) 0.3470(4) -0.20973(12) 0.0988(10) Uani d . 1 . .
H H22A 0.3428 0.4237 -0.2267 0.119 Uiso calc R 1 . .
H H22B 0.3018 0.2690 -0.2359 0.119 Uiso calc R 1 . .
C C23 0.1672(3) 0.3868(4) -0.20086(12) 0.0906(9) Uani d . 1 . .
H H23A 0.1240 0.4028 -0.2380 0.109 Uiso calc R 1 . .
H H23B 0.1658 0.4722 -0.1790 0.109 Uiso calc R 1 . .
C C24 0.1010(2) 0.2751(3) -0.16913(10) 0.0691(6) Uani d . 1 . .
H H24A 0.0169 0.3049 -0.1631 0.083 Uiso calc R 1 . .
H H24B 0.0964 0.1920 -0.1925 0.083 Uiso calc R 1 . .
C C25 0.1255(2) 0.0802(3) 0.17438(9) 0.0638(6) Uani d . 1 . .
C C26 0.2522(3) -0.0805(4) 0.22867(13) 0.1089(12) Uani d D 1 . .
H H26A 0.1940 -0.0565 0.2574 0.131 Uiso calc R 1 . .
H H26B 0.2487 -0.1797 0.2226 0.131 Uiso calc R 1 . .
N N1 0.15713(15) 0.18363(16) 0.01878(6) 0.0461(4) Uani d . 1 . .
N N2 0.16459(16) 0.24368(19) -0.11332(7) 0.0543(4) Uani d . 1 . .
O O1 0.19378(17) -0.02442(17) -0.02074(7) 0.0726(5) Uani d . 1 . .
O O2 -0.08101(14) 0.2495(2) 0.14807(7) 0.0731(5) Uani d . 1 . .
H H2 -0.0613 0.2069 0.1777 0.110 Uiso calc R 1 . .
O O3 0.05991(18) 0.0935(3) 0.21512(7) 0.0941(7) Uani d . 1 . .
O O4 0.21980(15) -0.0091(2) 0.17514(7) 0.0785(5) Uani d . 1 . .

loop_
_atom_site_aniso_label
_atom_site_aniso_U_11
_atom_site_aniso_U_22
_atom_site_aniso_U_33
_atom_site_aniso_U_12
_atom_site_aniso_U_13
_atom_site_aniso_U_23
C27 0.141(4) 0.309(8) 0.158(4) -0.045(4) -0.073(3) 0.136(5)
C1 0.0501(10) 0.0474(11) 0.0429(9) 0.0052(9) -0.0033(8) 0.0027(8)
C2 0.0427(10) 0.0555(12) 0.0628(12) 0.0028(9) -0.0029(9) 0.0008(10)
C3 0.0404(10) 0.0636(13) 0.0547(11) -0.0071(9) 0.0064(8) -0.0044(9)
C4 0.0434(10) 0.0597(12) 0.0447(10) -0.0055(9) 0.0030(8) 0.0042(9)
C5 0.0479(10) 0.0453(10) 0.0434(10) 0.0053(8) 0.0035(8) 0.0041(8)
C6 0.0441(10) 0.0515(11) 0.0447(10) 0.0068(8) 0.0050(7) 0.0113(8)
C7 0.0439(10) 0.0746(14) 0.0537(11) 0.0018(10) 0.0044(8) 0.0000(10)
C8 0.0549(13) 0.0920(19) 0.0722(15) -0.0139(13) -0.0054(11) 0.0022(13)
C9 0.0409(12) 0.105(2) 0.100(2) -0.0045(13) -0.0010(12) 0.0259(18)
C10 0.0473(13) 0.094(2) 0.107(2) 0.0206(13) 0.0232(13) 0.0154(17)
C11 0.0547(12) 0.0673(14) 0.0727(14) 0.0151(11) 0.0142(10) 0.0038(12)
C12 0.0482(10) 0.0447(10) 0.0454(10) 0.0058(8) -0.0013(8) 0.0049(8)
C13 0.0555(12) 0.0594(13) 0.0593(12) 0.0022(10) 0.0044(9) -0.0082(10)
C14 0.0709(15) 0.0628(15) 0.0828(16) 0.0013(13) -0.0041(13) -0.0187(13)
C15 0.0658(15) 0.0561(14) 0.108(2) -0.0080(12) -0.0114(14) -0.0023(14)
C16 0.0580(13) 0.0686(16) 0.0944(18) -0.0040(12) 0.0121(12) 0.0157(14)
C17 0.0595(12) 0.0563(13) 0.0621(13) 0.0044(11) 0.0102(10) 0.0043(10)
C18 0.0551(11) 0.0497(12) 0.0517(11) -0.0046(10) 0.0037(9) -0.0045(9)
C19 0.0647(13) 0.0631(13) 0.0458(11) -0.0097(11) -0.0023(9) -0.0083(9)
C20 0.0583(13) 0.100(2) 0.0676(15) 0.0072(13) 0.0038(11) -0.0019(14)
C21 0.0676(16) 0.146(3) 0.0796(18) -0.0136(18) 0.0192(14) 0.0062(19)
C22 0.091(2) 0.140(3) 0.0686(17) -0.0126(19) 0.0291(15) 0.0074(18)
C23 0.102(2) 0.110(2) 0.0614(15) 0.0077(19) 0.0183(14) 0.0161(15)
C24 0.0640(14) 0.0943(18) 0.0491(12) 0.0090(13) 0.0041(10) -0.0018(12)
C25 0.0497(11) 0.0903(17) 0.0512(12) -0.0120(12) 0.0019(9) 0.0152(11)
C26 0.105(2) 0.141(3) 0.0776(18) -0.011(2) -0.0199(16) 0.061(2)
N1 0.0521(9) 0.0445(9) 0.0413(8) 0.0040(7) 0.0006(6) 0.0013(7)
N2 0.0528(10) 0.0681(11) 0.0420(8) -0.0018(9) 0.0040(7) -0.0044(8)
O1 0.0955(12) 0.0527(9) 0.0690(10) 0.0110(9) -0.0002(9) -0.0110(8)
O2 0.0484(8) 0.1009(13) 0.0718(10) 0.0021(8) 0.0196(7) -0.0005(9)
O3 0.0797(12) 0.1485(19) 0.0562(10) -0.0009(12) 0.0214(9) 0.0255(11)
O4 0.0676(10) 0.1049(14) 0.0628(10) 0.0032(10) 0.0005(8) 0.0414(9)

loop_
_atom_type_symbol
_atom_type_description
_atom_type_scat_dispersion_real
_atom_type_scat_dispersion_imag
_atom_type_scat_source
C C 0.0033 0.0016 'International Tables Vol C Tables 4.2.6.8 and 6.1.1.4'
H H 0.0000 0.0000 'International Tables Vol C Tables 4.2.6.8 and 6.1.1.4'
N N 0.0061 0.0033 'International Tables Vol C Tables 4.2.6.8 and 6.1.1.4'
O O 0.0106 0.0060 'International Tables Vol C Tables 4.2.6.8 and 6.1.1.4'

loop_
_geom_angle_atom_site_label_1
_geom_angle_atom_site_label_2
_geom_angle_atom_site_label_3
_geom_angle_site_symmetry_1
_geom_angle_site_symmetry_3
_geom_angle
_geom_angle_publ_flag
C26 C27 H27A . . 109.5 ?
C26 C27 H27B . . 109.5 ?
H27A C27 H27B . . 109.5 ?
C26 C27 H27C . . 109.5 ?
H27A C27 H27C . . 109.5 ?
H27B C27 H27C . . 109.5 ?
N1 C1 C2 . . 108.30(16) ?
N1 C1 C12 . . 112.21(15) ?
C2 C1 C12 . . 114.98(17) ?
N1 C1 H1 . . 107.0 ?
C2 C1 H1 . . 107.0 ?
C12 C1 H1 . . 107.0 ?
C3 C2 C1 . . 112.11(16) ?
C3 C2 H2A . . 109.2 ?
C1 C2 H2A . . 109.2 ?
C3 C2 H2B . . 109.2 ?
C1 C2 H2B . . 109.2 ?
H2A C2 H2B . . 107.9 ?
O2 C3 C4 . . 123.3(2) ?
O2 C3 C2 . . 113.52(18) ?
C4 C3 C2 . . 123.13(18) ?
C3 C4 C25 . . 119.49(19) ?
C3 C4 C5 . . 122.28(17) ?
C25 C4 C5 . . 117.99(18) ?
N1 C5 C4 . . 110.69(15) ?
N1 C5 C6 . . 112.96(15) ?
C4 C5 C6 . . 114.55(16) ?
N1 C5 H5 . . 106.0 ?
C4 C5 H5 . . 106.0 ?
C6 C5 H5 . . 106.0 ?
C7 C6 C11 . . 118.2(2) ?
C7 C6 C5 . . 122.69(17) ?
C11 C6 C5 . . 119.04(19) ?
C6 C7 C8 . . 121.1(2) ?
C6 C7 H7 . . 119.5 ?
C8 C7 H7 . . 119.5 ?
C9 C8 C7 . . 119.8(3) ?
C9 C8 H8 . . 120.1 ?
C7 C8 H8 . . 120.1 ?
C8 C9 C10 . . 119.9(2) ?
C8 C9 H9 . . 120.1 ?
C10 C9 H9 . . 120.1 ?
C9 C10 C11 . . 120.4(2) ?
C9 C10 H10 . . 119.8 ?
C11 C10 H10 . . 119.8 ?
C10 C11 C6 . . 120.6(2) ?
C10 C11 H11 . . 119.7 ?
C6 C11 H11 . . 119.7 ?
C13 C12 C17 . . 117.8(2) ?
C13 C12 C1 . . 123.09(18) ?
C17 C12 C1 . . 118.96(18) ?
C12 C13 C14 . . 121.2(2) ?
C12 C13 H13 . . 119.4 ?
C14 C13 H13 . . 119.4 ?
C15 C14 C13 . . 120.1(2) ?
C15 C14 H14 . . 120.0 ?
C13 C14 H14 . . 120.0 ?
C14 C15 C16 . . 119.8(2) ?
C14 C15 H15 . . 120.1 ?
C16 C15 H15 . . 120.1 ?
C15 C16 C17 . . 120.0(2) ?
C15 C16 H16 . . 120.0 ?
C17 C16 H16 . . 120.0 ?
C16 C17 C12 . . 121.2(2) ?
C16 C17 H17 . . 119.4 ?
C12 C17 H17 . . 119.4 ?
O1 C18 N1 . . 121.68(19) ?
O1 C18 C19 . . 118.64(19) ?
N1 C18 C19 . . 119.68(18) ?
N2 C19 C18 . . 114.65(17) ?
N2 C19 H19A . . 108.6 ?
C18 C19 H19A . . 108.6 ?
N2 C19 H19B . . 108.6 ?
C18 C19 H19B . . 108.6 ?
H19A C19 H19B . . 107.6 ?
N2 C20 C21 . . 111.6(2) ?
N2 C20 H20A . . 109.3 ?
C21 C20 H20A . . 109.3 ?
N2 C20 H20B . . 109.3 ?
C21 C20 H20B . . 109.3 ?
H20A C20 H20B . . 108.0 ?
C22 C21 C20 . . 110.9(3) ?
C22 C21 H21A . . 109.5 ?
C20 C21 H21A . . 109.5 ?
C22 C21 H21B . . 109.5 ?
C20 C21 H21B . . 109.5 ?
H21A C21 H21B . . 108.0 ?
C23 C22 C21 . . 109.4(2) ?
C23 C22 H22A . . 109.8 ?
C21 C22 H22A . . 109.8 ?
C23 C22 H22B . . 109.8 ?
C21 C22 H22B . . 109.8 ?
H22A C22 H22B . . 108.2 ?
C22 C23 C24 . . 111.3(3) ?
C22 C23 H23A . . 109.4 ?
C24 C23 H23A . . 109.4 ?
C22 C23 H23B . . 109.4 ?
C24 C23 H23B . . 109.4 ?
H23A C23 H23B . . 108.0 ?
N2 C24 C23 . . 111.7(2) ?
N2 C24 H24A . . 109.3 ?
C23 C24 H24A . . 109.3 ?
N2 C24 H24B . . 109.3 ?
C23 C24 H24B . . 109.3 ?
H24A C24 H24B . . 107.9 ?
O3 C25 O4 . . 122.2(2) ?
O3 C25 C4 . . 125.0(2) ?
O4 C25 C4 . . 112.78(19) ?
C27 C26 O4 . . 108.6(3) ?
C27 C26 H26A . . 110.0 ?
O4 C26 H26A . . 110.0 ?
C27 C26 H26B . . 110.0 ?
O4 C26 H26B . . 110.0 ?
H26A C26 H26B . . 108.4 ?
C18 N1 C1 . . 123.80(16) ?
C18 N1 C5 . . 117.01(16) ?
C1 N1 C5 . . 117.08(14) ?
C19 N2 C20 . . 111.43(19) ?
C19 N2 C24 . . 108.92(17) ?
C20 N2 C24 . . 109.31(17) ?
C3 O2 H2 . . 109.5 ?
C25 O4 C26 . . 117.9(2) ?

loop_
_geom_bond_atom_site_label_1
_geom_bond_atom_site_label_2
_geom_bond_site_symmetry_2
_geom_bond_distance
_geom_bond_publ_flag
C27 C26 . 1.418(4) ?
C27 H27A . 0.96 ?
C27 H27B . 0.96 ?
C27 H27C . 0.96 ?
C1 N1 . 1.473(2) ?
C1 C2 . 1.524(3) ?
C1 C12 . 1.528(3) ?
C1 H1 . 0.98 ?
C2 C3 . 1.481(3) ?
C2 H2A . 0.97 ?
C2 H2B . 0.97 ?
C3 O2 . 1.344(2) ?
C3 C4 . 1.352(3) ?
C4 C25 . 1.446(3) ?
C4 C5 . 1.516(3) ?
C5 N1 . 1.475(2) ?
C5 C6 . 1.530(3) ?
C5 H5 . 0.98 ?
C6 C7 . 1.378(3) ?
C6 C11 . 1.386(3) ?
C7 C8 . 1.392(3) ?
C7 H7 . 0.93 ?
C8 C9 . 1.367(4) ?
C8 H8 . 0.93 ?
C9 C10 . 1.371(4) ?
C9 H9 . 0.93 ?
C10 C11 . 1.384(4) ?
C10 H10 . 0.93 ?
C11 H11 . 0.93 ?
C12 C13 . 1.381(3) ?
C12 C17 . 1.388(3) ?
C13 C14 . 1.385(3) ?
C13 H13 . 0.93 ?
C14 C15 . 1.369(4) ?
C14 H14 . 0.93 ?
C15 C16 . 1.376(4) ?
C15 H15 . 0.93 ?
C16 C17 . 1.379(3) ?
C16 H16 . 0.93 ?
C17 H17 . 0.93 ?
C18 O1 . 1.221(3) ?
C18 N1 . 1.361(3) ?
C18 C19 . 1.528(3) ?
C19 N2 . 1.452(3) ?
C19 H19A . 0.97 ?
C19 H19B . 0.97 ?
C20 N2 . 1.463(3) ?
C20 C21 . 1.514(4) ?
C20 H20A . 0.97 ?
C20 H20B . 0.97 ?
C21 C22 . 1.509(4) ?
C21 H21A . 0.97 ?
C21 H21B . 0.97 ?
C22 C23 . 1.508(4) ?
C22 H22A . 0.97 ?
C22 H22B . 0.97 ?
C23 C24 . 1.510(4) ?
C23 H23A . 0.97 ?
C23 H23B . 0.97 ?
C24 N2 . 1.465(3) ?
C24 H24A . 0.97 ?
C24 H24B . 0.97 ?
C25 O3 . 1.220(3) ?
C25 O4 . 1.335(3) ?
C26 O4 . 1.448(3) ?
C26 H26A . 0.97 ?
C26 H26B . 0.97 ?
O2 H2 . 0.82 ?

loop_
_geom_hbond_atom_site_label_D
_geom_hbond_atom_site_label_H
_geom_hbond_atom_site_label_A
_geom_hbond_site_symmetry_A
_geom_hbond_distance_DH
_geom_hbond_distance_HA
_geom_hbond_distance_DA
_geom_hbond_angle_DHA
O2 H2 O3 . 0.82 1.88 2.598(3) 145
C2 H2B O1 3 0.97 2.43 3.286(3) 148
C10 H10 O1 3_655 0.93 2.50 3.427(3) 177

loop_
_geom_torsion_atom_site_label_1
_geom_torsion_atom_site_label_2
_geom_torsion_atom_site_label_3
_geom_torsion_atom_site_label_4
_geom_torsion_site_symmetry_1
_geom_torsion_site_symmetry_2
_geom_torsion_site_symmetry_3
_geom_torsion_site_symmetry_4
_geom_torsion
_geom_torsion_publ_flag
N1 C1 C2 C3 . . . . 47.4(2) ?
C12 C1 C2 C3 . . . . -79.0(2) ?
C1 C2 C3 O2 . . . . 161.99(18) ?
C1 C2 C3 C4 . . . . -20.6(3) ?
O2 C3 C4 C25 . . . . 3.4(3) ?
C2 C3 C4 C25 . . . . -173.7(2) ?
O2 C3 C4 C5 . . . . 177.68(19) ?
C2 C3 C4 C5 . . . . 0.6(3) ?
C3 C4 C5 N1 . . . . -8.9(3) ?
C25 C4 C5 N1 . . . . 165.46(18) ?
C3 C4 C5 C6 . . . . 120.3(2) ?
C25 C4 C5 C6 . . . . -65.4(2) ?
N1 C5 C6 C7 . . . . 106.2(2) ?
C4 C5 C6 C7 . . . . -21.8(3) ?
N1 C5 C6 C11 . . . . -76.2(2) ?
C4 C5 C6 C11 . . . . 155.77(19) ?
C11 C6 C7 C8 . . . . -0.7(3) ?
C5 C6 C7 C8 . . . . 176.9(2) ?
C6 C7 C8 C9 . . . . 0.4(4) ?
C7 C8 C9 C10 . . . . 0.2(4) ?
C8 C9 C10 C11 . . . . -0.5(4) ?
C9 C10 C11 C6 . . . . 0.2(4) ?
C7 C6 C11 C10 . . . . 0.4(3) ?
C5 C6 C11 C10 . . . . -177.3(2) ?
N1 C1 C12 C13 . . . . -125.6(2) ?
C2 C1 C12 C13 . . . . -1.2(3) ?
N1 C1 C12 C17 . . . . 58.6(2) ?
C2 C1 C12 C17 . . . . -177.07(17) ?
C17 C12 C13 C14 . . . . 0.2(3) ?
C1 C12 C13 C14 . . . . -175.7(2) ?
C12 C13 C14 C15 . . . . 0.6(4) ?
C13 C14 C15 C16 . . . . -0.9(4) ?
C14 C15 C16 C17 . . . . 0.5(4) ?
C15 C16 C17 C12 . . . . 0.2(4) ?
C13 C12 C17 C16 . . . . -0.6(3) ?
C1 C12 C17 C16 . . . . 175.4(2) ?
O1 C18 C19 N2 . . . . -112.8(2) ?
N1 C18 C19 N2 . . . . 66.8(3) ?
N2 C20 C21 C22 . . . . -57.8(3) ?
C20 C21 C22 C23 . . . . 53.9(4) ?
C21 C22 C23 C24 . . . . -53.7(4) ?
C22 C23 C24 N2 . . . . 57.3(3) ?
C3 C4 C25 O3 . . . . -8.8(4) ?
C5 C4 C25 O3 . . . . 176.7(2) ?
C3 C4 C25 O4 . . . . 169.4(2) ?
C5 C4 C25 O4 . . . . -5.0(3) ?
O1 C18 N1 C1 . . . . -168.4(2) ?
C19 C18 N1 C1 . . . . 12.1(3) ?
O1 C18 N1 C5 . . . . -5.5(3) ?
C19 C18 N1 C5 . . . . 175.05(17) ?
C2 C1 N1 C18 . . . . 102.4(2) ?
C12 C1 N1 C18 . . . . -129.59(19) ?
C2 C1 N1 C5 . . . . -60.5(2) ?
C12 C1 N1 C5 . . . . 67.5(2) ?
C4 C5 N1 C18 . . . . -123.85(19) ?
C6 C5 N1 C18 . . . . 106.2(2) ?
C4 C5 N1 C1 . . . . 40.3(2) ?
C6 C5 N1 C1 . . . . -89.7(2) ?
C18 C19 N2 C20 . . . . 58.5(2) ?
C18 C19 N2 C24 . . . . 179.17(19) ?
C21 C20 N2 C19 . . . . 179.7(2) ?
C21 C20 N2 C24 . . . . 59.2(3) ?
C23 C24 N2 C19 . . . . 179.1(2) ?
C23 C24 N2 C20 . . . . -58.9(3) ?
O3 C25 O4 C26 . . . . -6.9(4) ?
C4 C25 O4 C26 . . . . 174.8(2) ?
C27 C26 O4 C25 . . . . -116.4(5) ?
